data_7102911
loop_
_publ_author_name
'Pang, Keliang'
'Tanski, Joseph M'
'Parkin, Gerard'

_publ_section_title
;
 Reactivity of the Ni--&gt;B dative sigma-bond in the nickel boratrane
 compounds [kappa4-B(mimBut)3]NiX (X=Cl, OAc, NCS, N3): synthesis of a
 series of B-functionalized
 tris(2-mercapto-1-tert-butylimidazolyl)borato complexes, [YTmBut)]NiZ.
;
_journal_issue 8
_journal_name_full 'Chemical communications (Cambridge, England)'
_journal_page_first 1008
_journal_page_last 1010
_journal_paper_doi 10.1039/b714466k
_journal_year 2008
_chemical_formula_sum 'C21 H33 B Cl I N6 Ni S3'
_chemical_formula_weight 697.58
_chemical_name_systematic
;
?
;
_space_group_IT_number 14
_symmetry_cell_setting monoclinic
_symmetry_space_group_name_Hall '-P 2ybc'
_symmetry_space_group_name_H-M 'P 1 21/c 1'
_atom_sites_solution_hydrogens geom
_atom_sites_solution_primary direct
_atom_sites_solution_secondary difmap
_audit_creation_method SHELXL-97
_cell_angle_alpha 90.00
_cell_angle_beta 92.282(2)
_cell_angle_gamma 90.00
_cell_formula_units_Z 8
_cell_length_a 14.1652(13)
_cell_length_b 20.5848(19)
_cell_length_c 20.5389(19)
_cell_measurement_reflns_used 5689
_cell_measurement_temperature 243(2)
_cell_measurement_theta_max 22.72
_cell_measurement_theta_min 2.21
_cell_volume 5984.1(10)
_computing_cell_refinement 'Bruker SMART'
_computing_data_collection 'Bruker SMART'
_computing_data_reduction 'Bruker SAINT'
_computing_molecular_graphics 'Bruker SHELXTL'
_computing_publication_material 'Bruker SHELXTL'
_computing_structure_refinement 'SHELXL-97 (Sheldrick, 1997)'
_computing_structure_solution 'SHELXS-97 (Sheldrick, 1990)'
_diffrn_ambient_temperature 243(2)
_diffrn_measured_fraction_theta_full 0.923
_diffrn_measured_fraction_theta_max 0.923
_diffrn_measurement_device_type 'CCD area detector'
_diffrn_measurement_method 'phi and omega scans'
_diffrn_radiation_monochromator graphite
_diffrn_radiation_source 'fine-focus sealed tube'
_diffrn_radiation_type MoK\a
_diffrn_radiation_wavelength 0.71073
_diffrn_reflns_av_R_equivalents 0.1003
_diffrn_reflns_av_sigmaI/netI 0.1772
_diffrn_reflns_limit_h_max 16
_diffrn_reflns_limit_h_min -18
_diffrn_reflns_limit_k_max 15
_diffrn_reflns_limit_k_min -27
_diffrn_reflns_limit_l_max 26
_diffrn_reflns_limit_l_min -21
_diffrn_reflns_number 35650
_diffrn_reflns_theta_full 28.36
_diffrn_reflns_theta_max 28.36
_diffrn_reflns_theta_min 1.40
_exptl_absorpt_coefficient_mu 2.000
_exptl_absorpt_correction_T_max 0.9066
_exptl_absorpt_correction_T_min 0.7535
_exptl_absorpt_correction_type empirical
_exptl_absorpt_process_details SADABS
_exptl_crystal_colour Yellow
_exptl_crystal_density_diffrn 1.549
_exptl_crystal_density_method 'not measured'
_exptl_crystal_description Block
_exptl_crystal_F_000 2816
_exptl_crystal_size_max 0.15
_exptl_crystal_size_mid 0.08
_exptl_crystal_size_min 0.05
_refine_diff_density_max 1.406
_refine_diff_density_min -0.702
_refine_diff_density_rms 0.150
_refine_ls_extinction_coef 0.00114(11)
_refine_ls_extinction_expression Fc^*^=kFc[1+0.001xFc^2^\l^3^/sin(2\q)]^-1/4^
_refine_ls_extinction_method SHELXL
_refine_ls_goodness_of_fit_ref 1.011
_refine_ls_hydrogen_treatment constr
_refine_ls_matrix_type full
_refine_ls_number_parameters 614
_refine_ls_number_reflns 13803
_refine_ls_number_restraints 0
_refine_ls_restrained_S_all 1.011
_refine_ls_R_factor_all 0.1953
_refine_ls_R_factor_gt 0.0692
_refine_ls_shift/su_max 0.001
_refine_ls_shift/su_mean 0.000
_refine_ls_structure_factor_coef Fsqd
_refine_ls_weighting_details 'calc w=1/[\s^2^(Fo^2^)+(0.0747P)^2^+0.0000P] where P=(Fo^2^+2Fc^2^)/3'
_refine_ls_weighting_scheme calc
_refine_ls_wR_factor_gt 0.1467
_refine_ls_wR_factor_ref 0.1858
_reflns_number_gt 5970
_reflns_number_total 13803
_reflns_threshold_expression >2sigma(I)
_cod_data_source_file b714466k.txt
_cod_data_source_block itmnis10
_cod_depositor_comments
;
The following automatic conversions were performed:
'_symmetry_cell_setting' value 'Monoclinic' changed to 'monoclinic'
according to '/home/saulius/struct/CIF-dictionaries/cif_core.dic'
dictionary named 'cif_core.dic' version 2.4.1 from
2010-06-29.

'_exptl_absorpt_correction_type' value 'Empirical' changed to
'empirical' according to
'/home/saulius/struct/CIF-dictionaries/cif_core.dic' dictionary named
'cif_core.dic' version 2.4.1 from 2010-06-29.

Automatic conversion script
Id: cif_fix_enum 1527 2010-12-29 10:47:43Z saulius 
;
_cod_original_sg_symbol_H-M P2(1)/c
_cod_database_code 7102911

loop_
_symmetry_equiv_pos_as_xyz
'x, y, z'
'-x, y+1/2, -z+1/2'
'-x, -y, -z'
'x, -y-1/2, z-1/2'

loop_
_atom_site_label
_atom_site_type_symbol
_atom_site_fract_x
_atom_site_fract_y
_atom_site_fract_z
_atom_site_U_iso_or_equiv
_atom_site_adp_type
_atom_site_occupancy
_atom_site_symmetry_multiplicity
_atom_site_calc_flag
_atom_site_refinement_flags
_atom_site_disorder_assembly
_atom_site_disorder_group
Ni1 Ni 1.47562(8) -0.94195(5) 2.24046(5) 0.0330(3) Uani 1 1 d . . .
I1 I 1.47439(5) -1.00028(3) 2.34978(3) 0.0524(2) Uani 1 1 d . . .
Cl1 Cl 1.43690(18) -0.83032(11) 1.99409(10) 0.0510(6) Uani 1 1 d . . .
S11 S 1.44556(16) -1.01272(9) 2.15472(10) 0.0344(5) Uani 1 1 d . . .
S12 S 1.35848(15) -0.86523(9) 2.22951(10) 0.0325(5) Uani 1 1 d . . .
S13 S 1.60584(16) -0.88632(11) 2.20839(10) 0.0378(6) Uani 1 1 d . . .
N11 N 1.3645(5) -0.9109(3) 2.0851(3) 0.0319(16) Uani 1 1 d . . .
N12 N 1.2623(5) -0.9842(3) 2.1158(3) 0.0367(18) Uani 1 1 d . . .
N13 N 1.4530(5) -0.8099(3) 2.1275(3) 0.0287(15) Uani 1 1 d . . .
N14 N 1.4437(5) -0.7467(3) 2.2131(3) 0.0348(17) Uani 1 1 d . . .
N15 N 1.5478(4) -0.9032(3) 2.0794(3) 0.0310(16) Uani 1 1 d . . .
N16 N 1.6833(5) -0.9514(3) 2.1060(3) 0.0379(18) Uani 1 1 d . . .
B1 B 1.4511(7) -0.8682(5) 2.0790(5) 0.037(2) Uani 1 1 d . . .
C11 C 1.3557(6) -0.9688(4) 2.1177(4) 0.0299(19) Uani 1 1 d . . .
C12 C 1.2749(6) -0.8901(4) 2.0661(4) 0.039(2) Uani 1 1 d . . .
H12A H 1.2603 -0.8511 2.0441 0.047 Uiso 1 1 calc R . .
C13 C 1.2117(7) -0.9348(5) 2.0841(4) 0.047(2) Uani 1 1 d . . .
H13A H 1.1458 -0.9330 2.0767 0.056 Uiso 1 1 calc R . .
C14 C 1.2159(7) -1.0437(5) 2.1465(4) 0.050(3) Uani 1 1 d . . .
C15 C 1.1083(7) -1.0381(5) 2.1349(5) 0.071(3) Uani 1 1 d . . .
H15A H 1.0929 -1.0390 2.0885 0.107 Uiso 1 1 calc R . .
H15B H 1.0865 -0.9976 2.1532 0.107 Uiso 1 1 calc R . .
H15C H 1.0776 -1.0742 2.1558 0.107 Uiso 1 1 calc R . .
C16 C 1.2374(7) -1.0418(5) 2.2207(4) 0.062(3) Uani 1 1 d . . .
H16A H 1.3051 -1.0449 2.2294 0.093 Uiso 1 1 calc R . .
H16B H 1.2063 -1.0779 2.2412 0.093 Uiso 1 1 calc R . .
H16C H 1.2144 -1.0012 2.2382 0.093 Uiso 1 1 calc R . .
C17 C 1.2520(7) -1.1047(4) 2.1149(5) 0.061(3) Uani 1 1 d . . .
H17A H 1.3199 -1.1076 2.1223 0.092 Uiso 1 1 calc R . .
H17B H 1.2371 -1.1033 2.0684 0.092 Uiso 1 1 calc R . .
H17C H 1.2222 -1.1424 2.1336 0.092 Uiso 1 1 calc R . .
C21 C 1.4187(5) -0.8062(4) 2.1880(4) 0.0300(19) Uani 1 1 d . . .
C22 C 1.5010(6) -0.7537(4) 2.1152(4) 0.046(2) Uani 1 1 d . . .
H22A H 1.5327 -0.7439 2.0770 0.055 Uiso 1 1 calc R . .
C23 C 1.4946(6) -0.7151(4) 2.1677(4) 0.044(2) Uani 1 1 d . . .
H23A H 1.5208 -0.6733 2.1724 0.053 Uiso 1 1 calc R . .
C24 C 1.4286(7) -0.7227(4) 2.2820(4) 0.044(2) Uani 1 1 d . . .
C25 C 1.3233(7) -0.7192(5) 2.2923(5) 0.063(3) Uani 1 1 d . . .
H25A H 1.2970 -0.7627 2.2913 0.094 Uiso 1 1 calc R . .
H25B H 1.2931 -0.6933 2.2580 0.094 Uiso 1 1 calc R . .
H25C H 1.3126 -0.6994 2.3342 0.094 Uiso 1 1 calc R . .
C26 C 1.4684(8) -0.6517(4) 2.2861(5) 0.075(4) Uani 1 1 d . . .
H26A H 1.5360 -0.6524 2.2804 0.113 Uiso 1 1 calc R . .
H26B H 1.4557 -0.6333 2.3284 0.113 Uiso 1 1 calc R . .
H26C H 1.4380 -0.6254 2.2521 0.113 Uiso 1 1 calc R . .
C27 C 1.4854(7) -0.7651(5) 2.3298(5) 0.065(3) Uani 1 1 d . . .
H27A H 1.4609 -0.8091 2.3281 0.097 Uiso 1 1 calc R . .
H27B H 1.4805 -0.7479 2.3735 0.097 Uiso 1 1 calc R . .
H27C H 1.5512 -0.7652 2.3182 0.097 Uiso 1 1 calc R . .
C31 C 1.6120(6) -0.9144(4) 2.1290(3) 0.0301(19) Uani 1 1 d . . .
C32 C 1.5780(6) -0.9376(4) 2.0271(4) 0.035(2) Uani 1 1 d . . .
H32A H 1.5452 -0.9404 1.9865 0.042 Uiso 1 1 calc R . .
C33 C 1.6586(7) -0.9662(5) 2.0412(4) 0.047(2) Uani 1 1 d . . .
H33A H 1.6935 -0.9919 2.0130 0.056 Uiso 1 1 calc R . .
C34 C 1.7701(6) -0.9747(5) 2.1422(4) 0.044(2) Uani 1 1 d . . .
C35 C 1.7440(7) -1.0208(5) 2.1955(5) 0.055(3) Uani 1 1 d . . .
H35A H 1.7095 -1.0573 2.1767 0.082 Uiso 1 1 calc R . .
H35B H 1.7048 -0.9984 2.2260 0.082 Uiso 1 1 calc R . .
H35C H 1.8010 -1.0363 2.2182 0.082 Uiso 1 1 calc R . .
C36 C 1.8262(6) -0.9158(5) 2.1689(5) 0.063(3) Uani 1 1 d . . .
H36A H 1.7880 -0.8918 2.1988 0.094 Uiso 1 1 calc R . .
H36B H 1.8426 -0.8877 2.1331 0.094 Uiso 1 1 calc R . .
H36C H 1.8835 -0.9306 2.1917 0.094 Uiso 1 1 calc R . .
C37 C 1.8313(7) -1.0110(5) 2.0954(5) 0.072(3) Uani 1 1 d . . .
H37A H 1.7973 -1.0487 2.0785 0.108 Uiso 1 1 calc R . .
H37B H 1.8891 -1.0250 2.1182 0.108 Uiso 1 1 calc R . .
H37C H 1.8467 -0.9826 2.0597 0.108 Uiso 1 1 calc R . .
Ni2 Ni 0.98799(7) -0.74005(5) 1.94187(5) 0.0317(3) Uani 1 1 d . . .
I2 I 0.99658(5) -0.84436(3) 2.00866(3) 0.0616(2) Uani 1 1 d . . .
Cl2 Cl 0.98097(17) -0.49649(10) 1.82387(11) 0.0468(6) Uani 1 1 d . . .
S21 S 0.89185(15) -0.73171(10) 1.84920(10) 0.0359(5) Uani 1 1 d . . .
S22 S 0.94018(15) -0.65591(10) 2.00587(10) 0.0343(5) Uani 1 1 d . . .
S23 S 1.12990(14) -0.70630(10) 1.90356(10) 0.0340(5) Uani 1 1 d . . .
N21 N 0.9990(4) -0.6288(3) 1.8086(3) 0.0312(16) Uani 1 1 d . . .
N22 N 1.0104(5) -0.7171(3) 1.7474(3) 0.0360(17) Uani 1 1 d . . .
N23 N 0.8867(4) -0.5883(3) 1.8939(3) 0.0270(15) Uani 1 1 d . . .
N24 N 0.7672(4) -0.6183(3) 1.9522(3) 0.0308(16) Uani 1 1 d . . .
N25 N 1.0690(4) -0.5781(3) 1.9131(3) 0.0303(16) Uani 1 1 d . . .
N26 N 1.1932(5) -0.6019(3) 1.9755(3) 0.0364(18) Uani 1 1 d . . .
B2 B 0.9848(6) -0.5804(4) 1.8644(4) 0.030(2) Uani 1 1 d . . .
C41 C 0.9661(6) -0.6919(4) 1.8001(4) 0.033(2) Uani 1 1 d . . .
C42 C 1.0630(6) -0.6167(4) 1.7614(4) 0.042(2) Uani 1 1 d . . .
H42A H 1.0965 -0.5777 1.7562 0.051 Uiso 1 1 calc R . .
C43 C 1.0696(7) -0.6698(4) 1.7239(4) 0.044(2) Uani 1 1 d . . .
H43A H 1.1079 -0.6741 1.6878 0.053 Uiso 1 1 calc R . .
C44 C 1.0009(7) -0.7853(4) 1.7214(4) 0.048(2) Uani 1 1 d . . .
C45 C 1.0606(8) -0.7909(5) 1.6614(5) 0.067(3) Uani 1 1 d . . .
H45A H 1.1265 -0.7836 1.6738 0.101 Uiso 1 1 calc R . .
H45B H 1.0399 -0.7588 1.6294 0.101 Uiso 1 1 calc R . .
H45C H 1.0533 -0.8341 1.6428 0.101 Uiso 1 1 calc R . .
C46 C 0.8985(8) -0.7970(5) 1.6998(5) 0.073(3) Uani 1 1 d . . .
H46A H 0.8590 -0.7938 1.7372 0.110 Uiso 1 1 calc R . .
H46B H 0.8922 -0.8400 1.6808 0.110 Uiso 1 1 calc R . .
H46C H 0.8789 -0.7646 1.6678 0.110 Uiso 1 1 calc R . .
C47 C 1.0382(8) -0.8316(4) 1.7725(5) 0.064(3) Uani 1 1 d . . .
H47A H 1.0005 -0.8284 1.8107 0.096 Uiso 1 1 calc R . .
H47B H 1.1034 -0.8209 1.7841 0.096 Uiso 1 1 calc R . .
H47C H 1.0349 -0.8756 1.7556 0.096 Uiso 1 1 calc R . .
C51 C 0.8624(6) -0.6191(3) 1.9497(4) 0.0270(18) Uani 1 1 d . . .
C52 C 0.8040(6) -0.5693(4) 1.8617(4) 0.034(2) Uani 1 1 d . . .
H52A H 0.7993 -0.5473 1.8216 0.040 Uiso 1 1 calc R . .
C53 C 0.7327(6) -0.5871(4) 1.8966(4) 0.039(2) Uani 1 1 d . . .
H53A H 0.6685 -0.5798 1.8855 0.046 Uiso 1 1 calc R . .
C54 C 0.7066(6) -0.6503(4) 2.0011(5) 0.047(2) Uani 1 1 d . . .
C55 C 0.7199(8) -0.7223(5) 1.9980(6) 0.085(4) Uani 1 1 d . . .
H55A H 0.7013 -0.7378 1.9547 0.128 Uiso 1 1 calc R . .
H55B H 0.6812 -0.7432 2.0299 0.128 Uiso 1 1 calc R . .
H55C H 0.7858 -0.7328 2.0074 0.128 Uiso 1 1 calc R . .
C56 C 0.6039(6) -0.6319(5) 1.9872(5) 0.065(3) Uani 1 1 d . . .
H56A H 0.5831 -0.6488 1.9449 0.098 Uiso 1 1 calc R . .
H56B H 0.5977 -0.5850 1.9872 0.098 Uiso 1 1 calc R . .
H56C H 0.5652 -0.6502 2.0206 0.098 Uiso 1 1 calc R . .
C57 C 0.7351(7) -0.6227(6) 2.0698(5) 0.075(4) Uani 1 1 d . . .
H57A H 0.8006 -0.6333 2.0805 0.113 Uiso 1 1 calc R . .
H57B H 0.6952 -0.6418 2.1020 0.113 Uiso 1 1 calc R . .
H57C H 0.7272 -0.5759 2.0697 0.113 Uiso 1 1 calc R . .
C61 C 1.1320(5) -0.6271(4) 1.9304(4) 0.0262(18) Uani 1 1 d . . .
C62 C 1.0913(6) -0.5252(4) 1.9503(4) 0.040(2) Uani 1 1 d . . .
H62A H 1.0586 -0.4855 1.9494 0.048 Uiso 1 1 calc R . .
C63 C 1.1673(7) -0.5391(4) 1.9882(5) 0.053(3) Uani 1 1 d . . .
H63A H 1.1977 -0.5108 2.0182 0.063 Uiso 1 1 calc R . .
C64 C 1.2800(6) -0.6356(4) 2.0068(5) 0.043(2) Uani 1 1 d . . .
C65 C 1.3335(8) -0.5872(5) 2.0493(6) 0.106(5) Uani 1 1 d . . .
H65A H 1.2932 -0.5718 2.0831 0.158 Uiso 1 1 calc R . .
H65B H 1.3527 -0.5508 2.0229 0.158 Uiso 1 1 calc R . .
H65C H 1.3891 -0.6079 2.0691 0.158 Uiso 1 1 calc R . .
C66 C 1.3429(6) -0.6596(5) 1.9539(5) 0.056(3) Uani 1 1 d . . .
H66A H 1.3633 -0.6230 1.9282 0.084 Uiso 1 1 calc R . .
H66B H 1.3080 -0.6899 1.9260 0.084 Uiso 1 1 calc R . .
H66C H 1.3977 -0.6812 1.9737 0.084 Uiso 1 1 calc R . .
C67 C 1.2462(7) -0.6920(5) 2.0488(5) 0.069(3) Uani 1 1 d . . .
H67A H 1.2061 -0.6754 2.0821 0.103 Uiso 1 1 calc R . .
H67B H 1.3004 -0.7138 2.0692 0.103 Uiso 1 1 calc R . .
H67C H 1.2107 -0.7226 2.0215 0.103 Uiso 1 1 calc R . .

loop_
_atom_site_aniso_label
_atom_site_aniso_U_11
_atom_site_aniso_U_22
_atom_site_aniso_U_33
_atom_site_aniso_U_23
_atom_site_aniso_U_13
_atom_site_aniso_U_12
Ni1 0.0421(7) 0.0278(6) 0.0289(6) 0.0028(5) 0.0008(5) 0.0005(5)
I1 0.0690(5) 0.0518(4) 0.0360(3) 0.0141(3) -0.0042(3) -0.0051(3)
Cl1 0.0737(18) 0.0479(15) 0.0312(12) 0.0109(10) 0.0010(12) 0.0128(13)
S11 0.0446(14) 0.0218(12) 0.0366(12) 0.0002(9) -0.0035(10) 0.0062(9)
S12 0.0391(13) 0.0213(11) 0.0379(12) -0.0029(9) 0.0103(10) -0.0040(9)
S13 0.0410(14) 0.0451(14) 0.0272(11) -0.0063(10) 0.0007(10) -0.0044(11)
N11 0.034(4) 0.025(4) 0.035(4) -0.003(3) -0.006(3) 0.009(3)
N12 0.035(4) 0.033(4) 0.043(4) -0.006(3) 0.000(3) -0.007(3)
N13 0.041(4) 0.018(4) 0.028(4) 0.004(3) 0.007(3) 0.002(3)
N14 0.043(4) 0.025(4) 0.037(4) -0.004(3) 0.010(3) -0.005(3)
N15 0.037(4) 0.031(4) 0.025(4) -0.002(3) 0.005(3) 0.001(3)
N16 0.027(4) 0.051(5) 0.036(4) -0.011(3) 0.002(3) -0.002(3)
B1 0.051(7) 0.027(5) 0.032(6) 0.007(4) 0.003(5) 0.004(5)
C11 0.033(5) 0.028(5) 0.029(4) -0.014(4) -0.003(4) 0.002(4)
C12 0.037(6) 0.036(5) 0.043(5) -0.001(4) -0.009(4) 0.012(4)
C13 0.043(6) 0.056(7) 0.040(5) -0.003(5) -0.013(5) 0.014(5)
C14 0.051(7) 0.046(6) 0.052(6) -0.006(5) 0.008(5) -0.022(5)
C15 0.045(7) 0.072(8) 0.097(9) -0.011(7) 0.011(6) -0.020(6)
C16 0.064(7) 0.063(7) 0.060(7) -0.003(5) 0.019(6) -0.019(6)
C17 0.067(7) 0.030(6) 0.087(8) -0.012(5) 0.013(6) -0.012(5)
C21 0.034(5) 0.020(4) 0.035(5) 0.000(3) 0.000(4) 0.002(4)
C22 0.055(6) 0.037(6) 0.046(6) 0.011(4) 0.009(5) -0.010(5)
C23 0.054(6) 0.031(5) 0.049(6) -0.002(4) 0.015(5) -0.015(4)
C24 0.054(6) 0.031(5) 0.049(6) -0.014(4) 0.014(5) -0.014(4)
C25 0.071(8) 0.046(6) 0.074(7) -0.027(5) 0.036(6) 0.004(5)
C26 0.111(10) 0.034(6) 0.082(8) -0.027(5) 0.016(7) -0.027(6)
C27 0.077(8) 0.073(8) 0.044(6) -0.007(5) -0.008(6) -0.025(6)
C31 0.037(5) 0.030(5) 0.023(4) 0.006(3) 0.002(4) -0.008(4)
C32 0.028(5) 0.052(6) 0.024(4) -0.010(4) 0.000(4) -0.007(4)
C33 0.048(6) 0.057(6) 0.035(5) -0.022(5) -0.002(5) 0.010(5)
C34 0.034(6) 0.050(6) 0.046(6) -0.012(5) -0.008(5) 0.002(4)
C35 0.053(7) 0.049(6) 0.061(7) 0.006(5) -0.011(5) 0.005(5)
C36 0.037(6) 0.086(8) 0.064(7) -0.002(6) -0.017(5) -0.003(5)
C37 0.040(6) 0.099(10) 0.077(8) -0.024(7) -0.013(6) 0.024(6)
Ni2 0.0361(6) 0.0219(6) 0.0370(6) 0.0024(5) 0.0016(5) 0.0010(5)
I2 0.0838(5) 0.0323(4) 0.0671(5) 0.0167(3) -0.0152(4) 0.0014(3)
Cl2 0.0555(15) 0.0273(12) 0.0574(14) 0.0131(11) 0.0002(12) -0.0017(11)
S21 0.0396(13) 0.0325(12) 0.0357(12) -0.0013(9) 0.0018(10) -0.0098(10)
S22 0.0383(13) 0.0325(12) 0.0321(12) 0.0021(9) 0.0005(10) 0.0102(10)
S23 0.0288(12) 0.0240(11) 0.0493(13) -0.0077(10) 0.0023(10) -0.0015(9)
N21 0.031(4) 0.030(4) 0.033(4) 0.003(3) 0.001(3) 0.005(3)
N22 0.049(5) 0.036(4) 0.023(4) -0.001(3) 0.003(3) 0.000(3)
N23 0.021(4) 0.026(4) 0.034(4) 0.003(3) -0.001(3) 0.003(3)
N24 0.022(4) 0.037(4) 0.034(4) 0.004(3) 0.002(3) -0.002(3)
N25 0.037(4) 0.015(3) 0.040(4) -0.009(3) 0.001(3) 0.002(3)
N26 0.035(4) 0.023(4) 0.051(4) -0.016(3) -0.013(4) 0.009(3)
B2 0.026(5) 0.030(5) 0.033(5) 0.003(4) -0.004(4) 0.000(4)
C41 0.046(6) 0.029(5) 0.024(4) -0.004(4) -0.004(4) 0.001(4)
C42 0.042(6) 0.036(6) 0.049(6) -0.002(4) 0.005(5) 0.001(4)
C43 0.064(7) 0.048(6) 0.023(5) 0.004(4) 0.026(4) -0.003(5)
C44 0.063(7) 0.048(6) 0.032(5) -0.016(4) 0.007(5) 0.001(5)
C45 0.092(9) 0.057(7) 0.054(7) -0.004(5) 0.020(6) 0.002(6)
C46 0.095(9) 0.066(8) 0.057(7) -0.022(6) -0.021(6) -0.031(6)
C47 0.093(9) 0.037(6) 0.063(7) -0.012(5) 0.016(6) -0.001(6)
C51 0.034(5) 0.020(4) 0.028(4) -0.002(3) 0.007(4) -0.006(3)
C52 0.036(5) 0.040(5) 0.024(4) -0.001(4) -0.007(4) 0.008(4)
C53 0.036(5) 0.035(5) 0.045(5) -0.001(4) 0.000(5) 0.005(4)
C54 0.035(6) 0.035(6) 0.071(7) 0.017(5) 0.013(5) 0.004(4)
C55 0.063(8) 0.054(8) 0.142(11) 0.031(7) 0.048(8) 0.005(6)
C56 0.036(6) 0.059(7) 0.101(9) 0.021(6) 0.017(6) -0.004(5)
C57 0.064(8) 0.113(10) 0.052(7) 0.030(7) 0.032(6) 0.031(7)
C61 0.020(4) 0.027(4) 0.032(4) -0.002(4) 0.008(4) -0.001(3)
C62 0.037(5) 0.021(5) 0.062(6) -0.016(4) 0.001(5) -0.002(4)
C63 0.056(7) 0.033(6) 0.067(7) -0.021(5) -0.023(5) 0.008(5)
C64 0.032(5) 0.030(5) 0.064(6) -0.007(5) -0.015(5) 0.002(4)
C65 0.107(11) 0.064(8) 0.138(12) -0.036(8) -0.084(9) 0.036(7)
C66 0.030(6) 0.060(7) 0.080(7) 0.014(6) 0.018(5) -0.001(5)
C67 0.062(7) 0.080(8) 0.065(7) 0.026(6) 0.000(6) 0.013(6)

loop_
_atom_type_symbol
_atom_type_description
_atom_type_scat_dispersion_real
_atom_type_scat_dispersion_imag
_atom_type_scat_source
C C 0.0033 0.0016 'International Tables Vol C Tables 4.2.6.8 and 6.1.1.4'
H H 0.0000 0.0000 'International Tables Vol C Tables 4.2.6.8 and 6.1.1.4'
B B 0.0013 0.0007 'International Tables Vol C Tables 4.2.6.8 and 6.1.1.4'
N N 0.0061 0.0033 'International Tables Vol C Tables 4.2.6.8 and 6.1.1.4'
S S 0.1246 0.1234 'International Tables Vol C Tables 4.2.6.8 and 6.1.1.4'
Cl Cl 0.1484 0.1585 'International Tables Vol C Tables 4.2.6.8 and 6.1.1.4'
Ni Ni 0.3393 1.1124 'International Tables Vol C Tables 4.2.6.8 and 6.1.1.4'
I I -0.4742 1.8119 'International Tables Vol C Tables 4.2.6.8 and 6.1.1.4'

loop_
_geom_angle_atom_site_label_1
_geom_angle_atom_site_label_2
_geom_angle_atom_site_label_3
_geom_angle
_geom_angle_site_symmetry_1
_geom_angle_site_symmetry_3
_geom_angle_publ_flag
S13 Ni1 S12 102.43(9) . . ?
S13 Ni1 S11 102.83(9) . . ?
S12 Ni1 S11 104.38(8) . . ?
S13 Ni1 I1 121.54(7) . . ?
S12 Ni1 I1 112.36(7) . . ?
S11 Ni1 I1 111.53(7) . . ?
C11 S11 Ni1 96.7(3) . . ?
C21 S12 Ni1 99.4(3) . . ?
C31 S13 Ni1 100.1(3) . . ?
C11 N11 C12 107.8(7) . . ?
C11 N11 B1 129.1(7) . . ?
C12 N11 B1 122.3(7) . . ?
C11 N12 C13 109.0(7) . . ?
C11 N12 C14 127.2(7) . . ?
C13 N12 C14 123.7(8) . . ?
C21 N13 C22 108.7(7) . . ?
C21 N13 B1 129.3(6) . . ?
C22 N13 B1 121.8(7) . . ?
C23 N14 C21 107.7(7) . . ?
C23 N14 C24 125.3(7) . . ?
C21 N14 C24 126.6(7) . . ?
C31 N15 C32 106.2(6) . . ?
C31 N15 B1 130.5(7) . . ?
C32 N15 B1 122.8(7) . . ?
C31 N16 C33 106.9(7) . . ?
C31 N16 C34 127.9(7) . . ?
C33 N16 C34 125.2(7) . . ?
N11 B1 N15 116.7(7) . . ?
N11 B1 N13 112.7(7) . . ?
N15 B1 N13 111.2(7) . . ?
N11 B1 Cl1 104.8(6) . . ?
N15 B1 Cl1 104.8(6) . . ?
N13 B1 Cl1 105.5(5) . . ?
N12 C11 N11 107.1(7) . . ?
N12 C11 S11 126.5(6) . . ?
N11 C11 S11 126.4(6) . . ?
C13 C12 N11 108.9(8) . . ?
C12 C13 N12 107.0(8) . . ?
C17 C14 N12 109.2(7) . . ?
C17 C14 C15 110.2(8) . . ?
N12 C14 C15 108.3(8) . . ?
C17 C14 C16 112.9(9) . . ?
N12 C14 C16 108.3(7) . . ?
C15 C14 C16 107.8(8) . . ?
N13 C21 N14 107.5(7) . . ?
N13 C21 S12 127.9(6) . . ?
N14 C21 S12 124.6(6) . . ?
C23 C22 N13 107.4(8) . . ?
C22 C23 N14 108.7(7) . . ?
C25 C24 C27 115.9(8) . . ?
C25 C24 N14 108.6(7) . . ?
C27 C24 N14 108.9(7) . . ?
C25 C24 C26 107.6(8) . . ?
C27 C24 C26 108.7(8) . . ?
N14 C24 C26 106.8(7) . . ?
N15 C31 N16 108.6(6) . . ?
N15 C31 S13 126.2(6) . . ?
N16 C31 S13 125.2(6) . . ?
C33 C32 N15 110.9(7) . . ?
C32 C33 N16 107.3(8) . . ?
N16 C34 C35 110.1(7) . . ?
N16 C34 C37 108.9(7) . . ?
C35 C34 C37 108.2(8) . . ?
N16 C34 C36 109.2(7) . . ?
C35 C34 C36 112.0(8) . . ?
C37 C34 C36 108.3(8) . . ?
S22 Ni2 S23 104.51(8) . . ?
S22 Ni2 S21 103.84(8) . . ?
S23 Ni2 S21 101.03(9) . . ?
S22 Ni2 I2 109.68(7) . . ?
S23 Ni2 I2 114.57(7) . . ?
S21 Ni2 I2 121.46(7) . . ?
C41 S21 Ni2 99.6(3) . . ?
C51 S22 Ni2 98.2(3) . . ?
C61 S23 Ni2 100.4(3) . . ?
C42 N21 C41 107.9(7) . . ?
C42 N21 B2 121.2(7) . . ?
C41 N21 B2 130.2(7) . . ?
C41 N22 C43 108.2(7) . . ?
C41 N22 C44 126.5(7) . . ?
C43 N22 C44 125.3(7) . . ?
C51 N23 C52 107.2(6) . . ?
C51 N23 B2 129.6(6) . . ?
C52 N23 B2 122.9(6) . . ?
C51 N24 C53 107.2(7) . . ?
C51 N24 C54 128.2(7) . . ?
C53 N24 C54 124.4(7) . . ?
C62 N25 C61 107.8(6) . . ?
C62 N25 B2 123.4(7) . . ?
C61 N25 B2 128.7(6) . . ?
C61 N26 C63 108.9(7) . . ?
C61 N26 C64 126.8(6) . . ?
C63 N26 C64 124.3(7) . . ?
N25 B2 N21 112.8(6) . . ?
N25 B2 N23 116.0(7) . . ?
N21 B2 N23 111.7(6) . . ?
N25 B2 Cl2 105.4(5) . . ?
N21 B2 Cl2 105.1(5) . . ?
N23 B2 Cl2 104.7(5) . . ?
N22 C41 N21 106.9(7) . . ?
N22 C41 S21 126.8(6) . . ?
N21 C41 S21 126.1(6) . . ?
C43 C42 N21 108.6(8) . . ?
C42 C43 N22 108.4(8) . . ?
C47 C44 N22 108.7(7) . . ?
C47 C44 C46 114.2(9) . . ?
N22 C44 C46 108.8(8) . . ?
C47 C44 C45 109.0(8) . . ?
N22 C44 C45 108.2(8) . . ?
C46 C44 C45 107.8(8) . . ?
N24 C51 N23 108.1(6) . . ?
N24 C51 S22 126.0(6) . . ?
N23 C51 S22 125.8(6) . . ?
C53 C52 N23 108.5(7) . . ?
C52 C53 N24 109.0(7) . . ?
C55 C54 N24 109.2(8) . . ?
C55 C54 C56 111.1(8) . . ?
N24 C54 C56 109.5(7) . . ?
C55 C54 C57 111.8(9) . . ?
N24 C54 C57 108.2(7) . . ?
C56 C54 C57 106.9(8) . . ?
N26 C61 N25 106.7(6) . . ?
N26 C61 S23 126.0(6) . . ?
N25 C61 S23 127.2(6) . . ?
C63 C62 N25 108.7(7) . . ?
C62 C63 N26 107.8(7) . . ?
C65 C64 C66 109.5(9) . . ?
C65 C64 N26 108.7(7) . . ?
C66 C64 N26 109.4(7) . . ?
C65 C64 C67 109.7(9) . . ?
C66 C64 C67 111.2(8) . . ?
N26 C64 C67 108.3(7) . . ?

loop_
_geom_bond_atom_site_label_1
_geom_bond_atom_site_label_2
_geom_bond_distance
_geom_bond_site_symmetry_2
_geom_bond_publ_flag
Ni1 S13 2.290(2) . ?
Ni1 S12 2.295(2) . ?
Ni1 S11 2.312(2) . ?
Ni1 I1 2.5470(11) . ?
Cl1 B1 1.914(9) . ?
S11 C11 1.714(8) . ?
S12 C21 1.729(8) . ?
S13 C31 1.736(8) . ?
N11 C11 1.376(10) . ?
N11 C12 1.381(10) . ?
N11 B1 1.518(12) . ?
N12 C11 1.360(10) . ?
N12 C13 1.390(10) . ?
N12 C14 1.537(11) . ?
N13 C21 1.354(9) . ?
N13 C22 1.372(10) . ?
N13 B1 1.559(11) . ?
N14 C23 1.366(10) . ?
N14 C21 1.369(9) . ?
N14 C24 1.522(10) . ?
N15 C31 1.358(9) . ?
N15 C32 1.370(9) . ?
N15 B1 1.547(12) . ?
N16 C31 1.364(10) . ?
N16 C33 1.396(10) . ?
N16 C34 1.490(10) . ?
C12 C13 1.345(12) . ?
C14 C17 1.511(12) . ?
C14 C15 1.538(13) . ?
C14 C16 1.544(12) . ?
C22 C23 1.347(12) . ?
C24 C25 1.516(12) . ?
C24 C27 1.519(13) . ?
C24 C26 1.568(11) . ?
C32 C33 1.306(11) . ?
C34 C35 1.506(12) . ?
C34 C37 1.517(13) . ?
C34 C36 1.540(12) . ?
Ni2 S22 2.293(2) . ?
Ni2 S23 2.295(2) . ?
Ni2 S21 2.302(2) . ?
Ni2 I2 2.5483(12) . ?
Cl2 B2 1.918(9) . ?
S21 C41 1.697(9) . ?
S22 C51 1.737(8) . ?
S23 C61 1.721(8) . ?
N21 C42 1.376(10) . ?
N21 C41 1.389(9) . ?
N21 B2 1.538(11) . ?
N22 C41 1.373(10) . ?
N22 C43 1.385(10) . ?
N22 C44 1.508(11) . ?
N23 C51 1.368(9) . ?
N23 C52 1.379(9) . ?
N23 B2 1.546(11) . ?
N24 C51 1.351(9) . ?
N24 C53 1.383(10) . ?
N24 C54 1.501(10) . ?
N25 C62 1.360(9) . ?
N25 C61 1.383(9) . ?
N25 B2 1.525(10) . ?
N26 C61 1.346(9) . ?
N26 C63 1.373(10) . ?
N26 C64 1.531(10) . ?
C42 C43 1.342(11) . ?
C44 C47 1.499(12) . ?
C44 C46 1.518(13) . ?
C44 C45 1.526(12) . ?
C52 C53 1.313(11) . ?
C54 C55 1.497(13) . ?
C54 C56 1.519(12) . ?
C54 C57 1.559(13) . ?
C62 C63 1.334(11) . ?
C64 C65 1.509(12) . ?
C64 C66 1.515(12) . ?
C64 C67 1.534(13) . ?
